data_7711994
loop_
_publ_author_name
'Pramanik, Kuheli'
'Jagli&#x10d;i&#x107;, Zvonko'
'Herchel, Radovan'
'Brand&#xe3;o, Paula'
'Jana, Narayan Ch'
'Panja, Anangamohan'

_publ_section_title
;
 Combined experimental and theoretical studies on a series of mononuclear
 Ln<sup>III</sup> single-molecule magnets: dramatic influence of remote
 substitution on the magnetic dynamics in Dy analogues.
;
_journal_issue 5
_journal_name_full 'Dalton transactions (Cambridge, England : 2003)'
_journal_page_first 1241
_journal_page_last 1256
_journal_paper_doi 10.1039/d2dt03354b
_journal_volume 52
_journal_year 2023
_chemical_formula_sum 'C30 H32 N5 O16 Yb'
_chemical_formula_weight 891.64
_space_group_crystal_system triclinic
_space_group_IT_number 2
_space_group_name_Hall '-P 1'
_space_group_name_H-M_alt 'P -1'
_atom_sites_solution_hydrogens mixed
_audit_creation_method SHELXL-2018/3
_audit_update_record
;
2022-10-17 deposited with the CCDC.	2022-12-21 downloaded from the CCDC.
;
_cell_angle_alpha 89.020(3)
_cell_angle_beta 78.107(2)
_cell_angle_gamma 76.588(2)
_cell_formula_units_Z 2
_cell_length_a 10.3120(5)
_cell_length_b 11.7797(6)
_cell_length_c 14.4411(8)
_cell_measurement_reflns_used 528
_cell_measurement_temperature 150(2)
_cell_measurement_theta_max 25.20
_cell_measurement_theta_min 2.94
_cell_volume 1668.85(15)
_computing_cell_refinement 'Bruker Smart'
_computing_data_collection 'Bruker Smart'
_computing_data_reduction 'Bruker Saint'
_computing_molecular_graphics 'Mercury (Macrae et al 2008)'
_computing_publication_material 'SHELXL-2016/4 (Sheldrick, 2016)'
_computing_structure_refinement 'SHELXL-2018/3 (Sheldrick, 2018)'
_computing_structure_solution 'SHELXT 2014/5 (Sheldrick, 2014)'
_diffrn_ambient_temperature 150(2)
_diffrn_measured_fraction_theta_full 0.999
_diffrn_measured_fraction_theta_max 0.992
_diffrn_measurement_device_type CCD
_diffrn_measurement_method 'omega and phi scans'
_diffrn_radiation_type MoK\a
_diffrn_radiation_wavelength 0.71073
_diffrn_reflns_av_R_equivalents 0.0390
_diffrn_reflns_av_unetI/netI 0.0428
_diffrn_reflns_Laue_measured_fraction_full 0.999
_diffrn_reflns_Laue_measured_fraction_max 0.992
_diffrn_reflns_limit_h_max 13
_diffrn_reflns_limit_h_min -13
_diffrn_reflns_limit_k_max 15
_diffrn_reflns_limit_k_min -15
_diffrn_reflns_limit_l_max 18
_diffrn_reflns_limit_l_min -18
_diffrn_reflns_number 24573
_diffrn_reflns_point_group_measured_fraction_full 0.999
_diffrn_reflns_point_group_measured_fraction_max 0.992
_diffrn_reflns_theta_full 25.242
_diffrn_reflns_theta_max 27.262
_diffrn_reflns_theta_min 1.442
_diffrn_source 'fine-focus sealed tube'
_exptl_absorpt_coefficient_mu 2.886
_exptl_absorpt_correction_T_max 0.7455
_exptl_absorpt_correction_T_min 0.6385
_exptl_absorpt_correction_type multi-scan
_exptl_absorpt_process_details SADABS-2016-2
_exptl_crystal_colour bronze
_exptl_crystal_density_diffrn 1.774
_exptl_crystal_description plate
_exptl_crystal_F_000 890
_exptl_crystal_size_max 0.180
_exptl_crystal_size_mid 0.140
_exptl_crystal_size_min 0.020
_refine_diff_density_max 1.152
_refine_diff_density_min -0.458
_refine_diff_density_rms 0.107
_refine_ls_extinction_method none
_refine_ls_goodness_of_fit_ref 1.056
_refine_ls_hydrogen_treatment mixed
_refine_ls_matrix_type full
_refine_ls_number_parameters 497
_refine_ls_number_reflns 7430
_refine_ls_number_restraints 0
_refine_ls_restrained_S_all 1.056
_refine_ls_R_factor_all 0.0322
_refine_ls_R_factor_gt 0.0270
_refine_ls_shift/su_max 0.001
_refine_ls_shift/su_mean 0.000
_refine_ls_structure_factor_coef Fsqd
_refine_ls_weighting_details 'w=1/[\s^2^(Fo^2^)+(0.0257P)^2^+0.2718P] where P=(Fo^2^+2Fc^2^)/3'
_refine_ls_weighting_scheme calc
_refine_ls_wR_factor_gt 0.0569
_refine_ls_wR_factor_ref 0.0589
_reflns_Friedel_coverage 0.000
_reflns_number_gt 6723
_reflns_number_total 7430
_reflns_threshold_expression 'I > 2\s(I)'
_cod_data_source_file d2dt03354b2.cif
_cod_data_source_block f_CCDC3
_cod_depositor_comments 'Adding full bibliography for 7711991--7711996.cif.'
_cod_original_cell_volume 1668.86(15)
_cod_database_code 7711994
_shelx_shelxl_version_number 2018/3
_shelx_space_group_comment
;
The symmetry employed for this shelxl refinement is uniquely defined
by the following loop, which should always be used as a source of
symmetry information in preference to the above space-group names.
They are only intended as comments.
;
_shelx_estimated_absorpt_t_min 0.625
_shelx_estimated_absorpt_t_max 0.945

loop_
_space_group_symop_operation_xyz
'x, y, z'
'-x, -y, -z'

loop_
_atom_site_label
_atom_site_type_symbol
_atom_site_fract_x
_atom_site_fract_y
_atom_site_fract_z
_atom_site_U_iso_or_equiv
_atom_site_adp_type
_atom_site_occupancy
_atom_site_site_symmetry_order
_atom_site_calc_flag
_atom_site_refinement_flags_posn
_atom_site_refinement_flags_adp
_atom_site_refinement_flags_occupancy
_atom_site_disorder_assembly
_atom_site_disorder_group
Yb Yb 0.49601(2) 0.72115(2) 0.23963(2) 0.01513(5) Uani 1 1 d . . . . .
O4 O 0.5711(2) 0.59504(16) 0.34509(14) 0.0158(4) Uani 1 1 d . . . . .
O5 O 0.4354(2) 0.52801(17) 0.22770(15) 0.0196(5) Uani 1 1 d . . . . .
O6 O 0.7644(2) 0.75132(19) 0.44128(17) 0.0231(5) Uani 1 1 d . . . . .
O1 O 0.44220(19) 0.90465(17) 0.19006(15) 0.0172(4) Uani 1 1 d . . . . .
O2 O 0.6986(2) 0.80332(17) 0.18658(15) 0.0195(5) Uani 1 1 d . . . . .
O3 O 0.0701(2) 0.99714(19) 0.26146(17) 0.0251(5) Uani 1 1 d . . . . .
O10 O 0.2794(2) 0.73870(19) 0.33966(16) 0.0248(5) Uani 1 1 d . . . . .
O11 O 0.2851(2) 0.74407(18) 0.18916(16) 0.0246(5) Uani 1 1 d . . . . .
O12 O 0.0961(2) 0.7348(2) 0.2868(2) 0.0357(6) Uani 1 1 d . . . . .
O7 O 0.6944(2) 0.57249(18) 0.15533(15) 0.0218(5) Uani 1 1 d . . . . .
O8 O 0.5643(2) 0.68047(18) 0.07283(15) 0.0239(5) Uani 1 1 d . . . . .
O9 O 0.7504(2) 0.5588(2) 0.00142(17) 0.0327(6) Uani 1 1 d . . . . .
O13 O 0.5064(3) 0.8340(2) 0.36859(18) 0.0230(5) Uani 1 1 d . . . . .
N2 N 0.7220(2) 0.5395(2) 0.47313(18) 0.0140(5) Uani 1 1 d . . . . .
N1 N 0.2568(2) 1.0913(2) 0.15467(18) 0.0159(5) Uani 1 1 d . . . . .
N3 N 0.2149(3) 0.7399(2) 0.2719(2) 0.0244(6) Uani 1 1 d . . . . .
N4 N 0.6730(3) 0.6019(2) 0.07412(19) 0.0206(6) Uani 1 1 d . . . . .
C1 C 0.5593(3) 0.4861(2) 0.3483(2) 0.0129(6) Uani 1 1 d . . . . .
C2 C 0.4863(3) 0.4446(2) 0.2886(2) 0.0154(6) Uani 1 1 d . . . . .
C3 C 0.4683(3) 0.3325(2) 0.2928(2) 0.0177(6) Uani 1 1 d . . . . .
H3 H 0.417881 0.308060 0.252034 0.021 Uiso 1 1 calc R U . . .
C4 C 0.5238(3) 0.2528(2) 0.3570(2) 0.0172(6) Uani 1 1 d . . . . .
C5 C 0.5956(3) 0.2904(2) 0.4146(2) 0.0155(6) Uani 1 1 d . . . . .
H5 H 0.632972 0.237897 0.458166 0.019 Uiso 1 1 calc R U . . .
C6 C 0.6163(3) 0.4053(2) 0.4119(2) 0.0135(6) Uani 1 1 d . . . . .
C7 C 0.5048(3) 0.1296(3) 0.3571(2) 0.0241(7) Uani 1 1 d . . . . .
H7A H 0.561312 0.087097 0.299540 0.036 Uiso 1 1 calc R U . . .
H7B H 0.408788 0.131495 0.358958 0.036 Uiso 1 1 calc R U . . .
H7C H 0.531941 0.090310 0.412803 0.036 Uiso 1 1 calc R U . . .
C8 C 0.3838(3) 0.4864(3) 0.1525(2) 0.0256(7) Uani 1 1 d . . . . .
H8A H 0.454320 0.423713 0.115848 0.038 Uiso 1 1 calc R U . . .
H8B H 0.358536 0.550788 0.110887 0.038 Uiso 1 1 calc R U . . .
H8C H 0.303430 0.456607 0.179612 0.038 Uiso 1 1 calc R U . . .
C9 C 0.6967(3) 0.4360(2) 0.4714(2) 0.0148(6) Uani 1 1 d . . . . .
H9 H 0.733952 0.378896 0.511994 0.018 Uiso 1 1 calc R U . . .
C10 C 0.8028(3) 0.5790(2) 0.5279(2) 0.0154(6) Uani 1 1 d . . . . .
C11 C 0.8247(3) 0.6913(2) 0.5091(2) 0.0171(6) Uani 1 1 d . . . . .
C12 C 0.9058(3) 0.7334(3) 0.5590(2) 0.0244(7) Uani 1 1 d . . . . .
H12 H 0.922606 0.808687 0.546651 0.029 Uiso 1 1 calc R U . . .
C13 C 0.9626(3) 0.6663(3) 0.6267(2) 0.0252(7) Uani 1 1 d . . . . .
H13 H 1.018098 0.695800 0.660664 0.030 Uiso 1 1 calc R U . . .
C14 C 0.9385(3) 0.5563(3) 0.6452(2) 0.0223(7) Uani 1 1 d . . . . .
H14 H 0.976713 0.511133 0.692308 0.027 Uiso 1 1 calc R U . . .
C15 C 0.8599(3) 0.5121(3) 0.5958(2) 0.0185(6) Uani 1 1 d . . . . .
H15 H 0.844691 0.436268 0.607972 0.022 Uiso 1 1 calc R U . . .
C16 C 0.5340(3) 0.9582(2) 0.1458(2) 0.0158(6) Uani 1 1 d . . . . .
C17 C 0.6750(3) 0.9073(2) 0.1391(2) 0.0166(6) Uani 1 1 d . . . . .
C18 C 0.7734(3) 0.9591(3) 0.0911(2) 0.0181(6) Uani 1 1 d . . . . .
H18 H 0.866587 0.923030 0.088457 0.022 Uiso 1 1 calc R U . . .
C19 C 0.7389(3) 1.0659(3) 0.0450(2) 0.0169(6) Uani 1 1 d . . . . .
C20 C 0.6044(3) 1.1179(3) 0.0521(2) 0.0175(6) Uani 1 1 d . . . . .
H20 H 0.579783 1.190296 0.022728 0.021 Uiso 1 1 calc R U . . .
C21 C 0.5000(3) 1.0663(2) 0.1025(2) 0.0146(6) Uani 1 1 d . . . . .
C22 C 0.8499(3) 1.1183(3) -0.0115(2) 0.0244(7) Uani 1 1 d . . . . .
H22A H 0.891999 1.071799 -0.070241 0.037 Uiso 1 1 calc R U . . .
H22B H 0.919189 1.118377 0.025803 0.037 Uiso 1 1 calc R U . . .
H22C H 0.810585 1.198578 -0.026870 0.037 Uiso 1 1 calc R U . . .
C23 C 0.8356(3) 0.7579(3) 0.2001(3) 0.0273(8) Uani 1 1 d . . . . .
H23A H 0.896201 0.731714 0.138887 0.041 Uiso 1 1 calc R U . . .
H23B H 0.837066 0.691850 0.242426 0.041 Uiso 1 1 calc R U . . .
H23C H 0.866523 0.819239 0.228325 0.041 Uiso 1 1 calc R U . . .
C24 C 0.3622(3) 1.1270(3) 0.1091(2) 0.0168(6) Uani 1 1 d . . . . .
H24 H 0.345492 1.198973 0.077905 0.020 Uiso 1 1 calc R U . . .
C25 C 0.1179(3) 1.1512(2) 0.1649(2) 0.0171(6) Uani 1 1 d . . . . .
C26 C 0.0215(3) 1.0999(2) 0.2226(2) 0.0185(6) Uani 1 1 d . . . . .
C27 C -0.1161(3) 1.1558(3) 0.2353(2) 0.0201(7) Uani 1 1 d . . . . .
H27 H -0.182986 1.120826 0.272188 0.024 Uiso 1 1 calc R U . . .
C28 C -0.1553(3) 1.2611(3) 0.1950(2) 0.0229(7) Uani 1 1 d . . . . .
H28 H -0.249256 1.299151 0.205470 0.028 Uiso 1 1 calc R U . . .
C29 C -0.0592(3) 1.3133(3) 0.1386(2) 0.0247(7) Uani 1 1 d . . . . .
H29 H -0.087363 1.386222 0.110889 0.030 Uiso 1 1 calc R U . . .
C30 C 0.0775(3) 1.2572(3) 0.1237(2) 0.0216(7) Uani 1 1 d . . . . .
H30 H 0.143691 1.291485 0.085128 0.026 Uiso 1 1 calc R U . . .
H6A H 0.798(4) 0.806(4) 0.429(3) 0.064(16) Uiso 1 1 d . . . . .
H3A H 0.010(4) 0.984(4) 0.303(3) 0.067(16) Uiso 1 1 d . . . . .
H13A H 0.569(4) 0.809(3) 0.403(3) 0.034(11) Uiso 1 1 d . . . . .
H13B H 0.447(4) 0.869(3) 0.395(3) 0.017(11) Uiso 1 1 d . . . . .
H2 H 0.695(3) 0.581(3) 0.432(2) 0.019(9) Uiso 1 1 d . . . . .
H1 H 0.276(3) 1.029(3) 0.180(3) 0.030(11) Uiso 1 1 d . . . . .
N100 N 0.8146(3) 1.0207(2) 0.4604(2) 0.0238(6) Uani 1 1 d . . . . .
O101 O 0.8655(2) 1.10502(19) 0.46129(18) 0.0318(6) Uani 1 1 d . . . . .
O102 O 0.7122(2) 1.0090(2) 0.52032(18) 0.0330(6) Uani 1 1 d . . . . .
O103 O 0.8657(2) 0.94077(18) 0.39520(16) 0.0260(5) Uani 1 1 d . . . . .

loop_
_atom_site_aniso_label
_atom_site_aniso_U_11
_atom_site_aniso_U_22
_atom_site_aniso_U_33
_atom_site_aniso_U_23
_atom_site_aniso_U_13
_atom_site_aniso_U_12
Yb 0.01582(7) 0.01356(7) 0.01608(7) 0.00410(5) -0.00549(5) -0.00194(5)
O4 0.0201(11) 0.0113(10) 0.0170(11) 0.0031(8) -0.0064(9) -0.0041(8)
O5 0.0262(12) 0.0164(11) 0.0201(12) 0.0021(9) -0.0146(9) -0.0043(9)
O6 0.0285(13) 0.0179(12) 0.0288(13) 0.0083(10) -0.0139(10) -0.0107(10)
O1 0.0143(10) 0.0164(10) 0.0209(11) 0.0066(9) -0.0026(9) -0.0050(8)
O2 0.0138(10) 0.0177(11) 0.0256(12) 0.0075(9) -0.0063(9) 0.0004(8)
O3 0.0209(12) 0.0182(11) 0.0314(14) 0.0071(10) 0.0031(11) -0.0031(9)
O10 0.0198(11) 0.0273(12) 0.0274(13) 0.0014(10) -0.0074(10) -0.0036(9)
O11 0.0243(12) 0.0237(12) 0.0282(13) 0.0087(10) -0.0109(10) -0.0061(9)
O12 0.0153(12) 0.0342(14) 0.0607(19) 0.0158(13) -0.0122(12) -0.0092(10)
O7 0.0237(12) 0.0204(11) 0.0191(12) 0.0045(9) -0.0056(9) 0.0002(9)
O8 0.0271(12) 0.0235(12) 0.0208(12) 0.0054(9) -0.0097(10) -0.0013(9)
O9 0.0315(14) 0.0417(15) 0.0195(13) -0.0061(11) 0.0045(11) -0.0058(11)
O13 0.0233(13) 0.0191(12) 0.0242(13) 0.0005(10) -0.0049(12) -0.0002(10)
N2 0.0140(12) 0.0156(13) 0.0137(13) 0.0041(10) -0.0059(10) -0.0033(10)
N1 0.0148(12) 0.0135(13) 0.0189(14) 0.0038(11) -0.0048(10) -0.0012(10)
N3 0.0199(14) 0.0149(13) 0.0393(18) 0.0072(12) -0.0106(13) -0.0025(11)
N4 0.0254(14) 0.0199(14) 0.0190(14) 0.0026(11) -0.0059(12) -0.0090(11)
C1 0.0112(13) 0.0132(14) 0.0128(14) -0.0008(11) -0.0002(11) -0.0019(11)
C2 0.0139(14) 0.0161(14) 0.0151(15) 0.0013(12) -0.0038(12) -0.0005(11)
C3 0.0144(14) 0.0182(15) 0.0215(16) -0.0028(12) -0.0045(12) -0.0048(12)
C4 0.0145(14) 0.0143(14) 0.0202(16) -0.0009(12) 0.0020(12) -0.0029(11)
C5 0.0153(14) 0.0132(14) 0.0165(15) 0.0015(12) -0.0013(12) -0.0022(11)
C6 0.0119(14) 0.0134(14) 0.0141(15) 0.0024(11) -0.0025(11) -0.0011(11)
C7 0.0296(18) 0.0199(16) 0.0262(18) 0.0008(14) -0.0075(15) -0.0111(13)
C8 0.037(2) 0.0246(17) 0.0207(17) -0.0001(13) -0.0175(15) -0.0082(14)
C9 0.0108(14) 0.0152(14) 0.0162(15) 0.0027(12) -0.0013(12) -0.0003(11)
C10 0.0132(14) 0.0185(15) 0.0151(15) -0.0011(12) -0.0035(12) -0.0045(11)
C11 0.0162(15) 0.0165(15) 0.0168(16) -0.0009(12) -0.0028(12) -0.0011(11)
C12 0.0238(17) 0.0201(16) 0.0309(19) -0.0025(14) -0.0071(15) -0.0068(13)
C13 0.0201(16) 0.0277(18) 0.0294(19) -0.0079(14) -0.0086(14) -0.0051(13)
C14 0.0181(16) 0.0305(18) 0.0176(16) -0.0003(13) -0.0049(13) -0.0031(13)
C15 0.0173(15) 0.0179(15) 0.0203(16) 0.0039(12) -0.0039(12) -0.0045(12)
C16 0.0161(15) 0.0173(15) 0.0140(15) -0.0012(12) -0.0037(12) -0.0035(11)
C17 0.0177(15) 0.0169(15) 0.0146(15) 0.0023(12) -0.0052(12) -0.0012(12)
C18 0.0129(14) 0.0205(15) 0.0204(16) 0.0013(13) -0.0052(12) -0.0012(12)
C19 0.0170(15) 0.0193(15) 0.0150(15) 0.0011(12) -0.0028(12) -0.0058(12)
C20 0.0210(15) 0.0164(15) 0.0165(15) 0.0039(12) -0.0073(13) -0.0045(12)
C21 0.0145(14) 0.0148(14) 0.0149(15) 0.0003(11) -0.0044(12) -0.0031(11)
C22 0.0175(16) 0.0282(18) 0.0272(19) 0.0056(14) -0.0009(14) -0.0084(13)
C23 0.0157(16) 0.0323(19) 0.035(2) 0.0100(16) -0.0128(15) -0.0014(13)
C24 0.0176(15) 0.0162(15) 0.0172(16) 0.0030(12) -0.0053(12) -0.0039(12)
C25 0.0141(14) 0.0166(15) 0.0205(16) -0.0020(12) -0.0057(12) -0.0015(11)
C26 0.0195(15) 0.0163(15) 0.0189(16) -0.0012(12) -0.0013(13) -0.0045(12)
C27 0.0141(15) 0.0235(16) 0.0212(17) -0.0032(13) 0.0002(13) -0.0046(12)
C28 0.0135(15) 0.0290(18) 0.0231(17) -0.0076(14) -0.0042(13) 0.0025(12)
C29 0.0182(16) 0.0246(17) 0.0288(19) 0.0042(14) -0.0072(14) 0.0017(13)
C30 0.0168(15) 0.0224(16) 0.0253(18) 0.0059(13) -0.0051(13) -0.0036(12)
N100 0.0249(15) 0.0195(14) 0.0263(16) 0.0035(12) -0.0050(12) -0.0043(11)
O101 0.0361(14) 0.0218(12) 0.0412(16) -0.0010(11) -0.0105(12) -0.0120(10)
O102 0.0290(13) 0.0265(13) 0.0349(15) 0.0016(11) 0.0097(11) -0.0037(10)
O103 0.0277(12) 0.0192(11) 0.0274(13) -0.0016(10) 0.0037(10) -0.0065(9)

loop_
_atom_type_symbol
_atom_type_description
_atom_type_scat_dispersion_real
_atom_type_scat_dispersion_imag
_atom_type_scat_source
C C 0.0033 0.0016 'International Tables Vol C Tables 4.2.6.8 and 6.1.1.4'
H H 0.0000 0.0000 'International Tables Vol C Tables 4.2.6.8 and 6.1.1.4'
N N 0.0061 0.0033 'International Tables Vol C Tables 4.2.6.8 and 6.1.1.4'
O O 0.0106 0.0060 'International Tables Vol C Tables 4.2.6.8 and 6.1.1.4'
Yb Yb -0.3850 5.5486 'International Tables Vol C Tables 4.2.6.8 and 6.1.1.4'

loop_
_geom_angle_atom_site_label_1
_geom_angle_atom_site_label_2
_geom_angle_atom_site_label_3
_geom_angle
_geom_angle_site_symmetry_1
_geom_angle_site_symmetry_3
_geom_angle_publ_flag
O4 Yb O1 150.33(8) . . ?
O4 Yb O13 73.76(8) . . ?
O1 Yb O13 76.95(8) . . ?
O4 Yb O10 84.92(7) . . ?
O1 Yb O10 93.01(7) . . ?
O13 Yb O10 76.87(9) . . ?
O4 Yb O11 126.40(7) . . ?
O1 Yb O11 73.09(7) . . ?
O13 Yb O11 119.49(9) . . ?
O10 Yb O11 54.13(8) . . ?
O4 Yb O8 122.28(7) . . ?
O1 Yb O8 81.42(7) . . ?
O13 Yb O8 147.06(8) . . ?
O10 Yb O8 129.23(8) . . ?
O11 Yb O8 76.33(8) . . ?
O4 Yb O7 71.61(7) . . ?
O1 Yb O7 122.48(7) . . ?
O13 Yb O7 122.54(8) . . ?
O10 Yb O7 141.31(7) . . ?
O11 Yb O7 117.93(8) . . ?
O8 Yb O7 52.62(7) . . ?
O4 Yb O2 99.92(7) . . ?
O1 Yb O2 67.36(7) . . ?
O13 Yb O2 74.51(8) . . ?
O10 Yb O2 148.22(7) . . ?
O11 Yb O2 133.39(7) . . ?
O8 Yb O2 74.36(7) . . ?
O7 Yb O2 68.18(7) . . ?
O4 Yb O5 67.37(7) . . ?
O1 Yb O5 140.17(7) . . ?
O13 Yb O5 132.60(7) . . ?
O10 Yb O5 73.75(7) . . ?
O11 Yb O5 68.74(7) . . ?
O8 Yb O5 79.03(7) . . ?
O7 Yb O5 69.00(7) . . ?
O2 Yb O5 137.17(7) . . ?
O4 Yb N3 105.45(7) . . ?
O1 Yb N3 83.98(7) . . ?
O13 Yb N3 99.86(9) . . ?
O10 Yb N3 27.34(8) . . ?
O11 Yb N3 26.91(8) . . ?
O8 Yb N3 102.25(8) . . ?
O7 Yb N3 132.77(8) . . ?
O2 Yb N3 151.33(7) . . ?
O5 Yb N3 66.96(7) . . ?
O4 Yb N4 97.25(7) . . ?
O1 Yb N4 101.79(7) . . ?
O13 Yb N4 139.07(8) . . ?
O10 Yb N4 143.26(8) . . ?
O11 Yb N4 98.27(8) . . ?
O8 Yb N4 26.42(7) . . ?
O7 Yb N4 26.25(7) . . ?
O2 Yb N4 67.77(7) . . ?
O5 Yb N4 73.40(7) . . ?
N3 Yb N4 120.87(8) . . ?
O4 Yb C16 141.61(7) . . ?
O1 Yb C16 20.46(7) . . ?
O13 Yb C16 77.49(8) . . ?
O10 Yb C16 112.73(7) . . ?
O11 Yb C16 89.91(7) . . ?
O8 Yb C16 73.66(7) . . ?
O7 Yb C16 104.54(7) . . ?
O2 Yb C16 47.33(7) . . ?
O5 Yb C16 148.70(7) . . ?
N3 Yb C16 104.08(7) . . ?
N4 Yb C16 88.07(7) . . ?
O4 Yb H13B 79.5(7) . . ?
O1 Yb H13B 72.8(7) . . ?
O13 Yb H13B 12.5(7) . . ?
O10 Yb H13B 65.8(7) . . ?
O11 Yb H13B 107.1(7) . . ?
O8 Yb H13B 151.3(7) . . ?
O7 Yb H13B 134.9(7) . . ?
O2 Yb H13B 84.0(7) . . ?
O5 Yb H13B 129.3(7) . . ?
N3 Yb H13B 87.6(7) . . ?
N4 Yb H13B 150.8(7) . . ?
C16 Yb H13B 77.8(7) . . ?
C1 O4 Yb 123.62(18) . . ?
C2 O5 C8 116.5(2) . . ?
C2 O5 Yb 114.67(17) . . ?
C8 O5 Yb 127.14(17) . . ?
C11 O6 H6A 107(3) . . ?
C16 O1 Yb 122.71(17) . . ?
C17 O2 C23 116.7(2) . . ?
C17 O2 Yb 115.03(16) . . ?
C23 O2 Yb 128.25(17) . . ?
C26 O3 H3A 108(3) . . ?
N3 O10 Yb 95.38(17) . . ?
N3 O11 Yb 94.73(17) . . ?
N4 O7 Yb 93.91(16) . . ?
N4 O8 Yb 97.45(16) . . ?
Yb O13 H13A 121(2) . . ?
Yb O13 H13B 121(3) . . ?
H13A O13 H13B 111(4) . . ?
C9 N2 C10 127.7(3) . . ?
C9 N2 H2 113(2) . . ?
C10 N2 H2 118(2) . . ?
C24 N1 C25 126.4(3) . . ?
C24 N1 H1 114(2) . . ?
C25 N1 H1 120(2) . . ?
O12 N3 O11 122.8(3) . . ?
O12 N3 O10 121.9(3) . . ?
O11 N3 O10 115.3(2) . . ?
O12 N3 Yb 172.8(2) . . ?
O11 N3 Yb 58.36(14) . . ?
O10 N3 Yb 57.28(14) . . ?
O9 N4 O7 122.5(3) . . ?
O9 N4 O8 121.7(3) . . ?
O7 N4 O8 115.8(2) . . ?
O9 N4 Yb 175.3(2) . . ?
O7 N4 Yb 59.84(14) . . ?
O8 N4 Yb 56.13(14) . . ?
O4 C1 C2 120.7(3) . . ?
O4 C1 C6 122.5(3) . . ?
C2 C1 C6 116.9(2) . . ?
O4 C1 Yb 36.09(13) . . ?
C2 C1 Yb 84.70(16) . . ?
C6 C1 Yb 158.3(2) . . ?
C3 C2 O5 124.7(3) . . ?
C3 C2 C1 121.9(3) . . ?
O5 C2 C1 113.4(2) . . ?
C2 C3 C4 121.1(3) . . ?
C2 C3 H3 119.5 . . ?
C4 C3 H3 119.5 . . ?
C5 C4 C3 118.1(3) . . ?
C5 C4 C7 122.7(3) . . ?
C3 C4 C7 119.2(3) . . ?
C4 C5 C6 122.2(3) . . ?
C4 C5 H5 118.9 . . ?
C6 C5 H5 118.9 . . ?
C9 C6 C5 118.7(3) . . ?
C9 C6 C1 121.4(2) . . ?
C5 C6 C1 119.8(3) . . ?
C4 C7 H7A 109.5 . . ?
C4 C7 H7B 109.5 . . ?
H7A C7 H7B 109.5 . . ?
C4 C7 H7C 109.5 . . ?
H7A C7 H7C 109.5 . . ?
H7B C7 H7C 109.5 . . ?
O5 C8 H8A 109.5 . . ?
O5 C8 H8B 109.5 . . ?
H8A C8 H8B 109.5 . . ?
O5 C8 H8C 109.5 . . ?
H8A C8 H8C 109.5 . . ?
H8B C8 H8C 109.5 . . ?
N2 C9 C6 122.9(3) . . ?
N2 C9 H9 118.5 . . ?
C6 C9 H9 118.5 . . ?
C15 C10 C11 120.8(3) . . ?
C15 C10 N2 123.1(3) . . ?
C11 C10 N2 116.1(3) . . ?
O6 C11 C12 124.4(3) . . ?
O6 C11 C10 116.9(3) . . ?
C12 C11 C10 118.7(3) . . ?
C11 C12 C13 120.4(3) . . ?
C11 C12 H12 119.8 . . ?
C13 C12 H12 119.8 . . ?
C12 C13 C14 120.2(3) . . ?
C12 C13 H13 119.9 . . ?
C14 C13 H13 119.9 . . ?
C15 C14 C13 120.5(3) . . ?
C15 C14 H14 119.8 . . ?
C13 C14 H14 119.8 . . ?
C14 C15 C10 119.6(3) . . ?
C14 C15 H15 120.2 . . ?
C10 C15 H15 120.2 . . ?
O1 C16 C21 122.8(3) . . ?
O1 C16 C17 120.2(2) . . ?
C21 C16 C17 117.0(2) . . ?
O1 C16 Yb 36.83(12) . . ?
C21 C16 Yb 158.5(2) . . ?
C17 C16 Yb 83.71(16) . . ?
C18 C17 O2 125.4(3) . . ?
C18 C17 C16 121.6(3) . . ?
O2 C17 C16 113.0(2) . . ?
C17 C18 C19 121.2(3) . . ?
C17 C18 H18 119.4 . . ?
C19 C18 H18 119.4 . . ?
C20 C19 C18 118.3(3) . . ?
C20 C19 C22 121.6(3) . . ?
C18 C19 C22 120.1(3) . . ?
C19 C20 C21 121.5(3) . . ?
C19 C20 H20 119.3 . . ?
C21 C20 H20 119.3 . . ?
C16 C21 C24 121.3(3) . . ?
C16 C21 C20 120.3(3) . . ?
C24 C21 C20 118.4(3) . . ?
C19 C22 H22A 109.5 . . ?
C19 C22 H22B 109.5 . . ?
H22A C22 H22B 109.5 . . ?
C19 C22 H22C 109.5 . . ?
H22A C22 H22C 109.5 . . ?
H22B C22 H22C 109.5 . . ?
O2 C23 H23A 109.5 . . ?
O2 C23 H23B 109.5 . . ?
H23A C23 H23B 109.5 . . ?
O2 C23 H23C 109.5 . . ?
H23A C23 H23C 109.5 . . ?
H23B C23 H23C 109.5 . . ?
N1 C24 C21 124.9(3) . . ?
N1 C24 H24 117.6 . . ?
C21 C24 H24 117.6 . . ?
C30 C25 C26 120.7(3) . . ?
C30 C25 N1 122.8(3) . . ?
C26 C25 N1 116.5(3) . . ?
O3 C26 C27 124.6(3) . . ?
O3 C26 C25 116.8(3) . . ?
C27 C26 C25 118.6(3) . . ?
C28 C27 C26 120.4(3) . . ?
C28 C27 H27 119.8 . . ?
C26 C27 H27 119.8 . . ?
C27 C28 C29 121.0(3) . . ?
C27 C28 H28 119.5 . . ?
C29 C28 H28 119.5 . . ?
C30 C29 C28 119.1(3) . . ?
C30 C29 H29 120.5 . . ?
C28 C29 H29 120.5 . . ?
C29 C30 C25 120.1(3) . . ?
C29 C30 H30 119.9 . . ?
C25 C30 H30 119.9 . . ?
O101 N100 O102 122.9(3) . . ?
O101 N100 O103 119.6(3) . . ?
O102 N100 O103 117.4(3) . . ?

loop_
_geom_bond_atom_site_label_1
_geom_bond_atom_site_label_2
_geom_bond_distance
_geom_bond_site_symmetry_2
_geom_bond_publ_flag
Yb O4 2.2363(19) . ?
Yb O1 2.2466(19) . ?
Yb O13 2.341(3) . ?
Yb O10 2.363(2) . ?
Yb O11 2.389(2) . ?
Yb O8 2.390(2) . ?
Yb O7 2.473(2) . ?
Yb O2 2.478(2) . ?
Yb O5 2.512(2) . ?
Yb N3 2.796(3) . ?
Yb N4 2.854(3) . ?
Yb C16 3.154(3) . ?
Yb H13B 2.76(4) . ?
O4 C1 1.317(3) . ?
O5 C2 1.392(3) . ?
O5 C8 1.443(4) . ?
O6 C11 1.368(4) . ?
O6 H6A 0.80(4) . ?
O1 C16 1.310(3) . ?
O2 C17 1.389(3) . ?
O2 C23 1.442(3) . ?
O3 C26 1.357(4) . ?
O3 H3A 0.81(4) . ?
O10 N3 1.290(3) . ?
O11 N3 1.270(3) . ?
O12 N3 1.214(3) . ?
O7 N4 1.265(3) . ?
O8 N4 1.281(3) . ?
O9 N4 1.217(3) . ?
O13 H13A 0.89(4) . ?
O13 H13B 0.69(3) . ?
N2 C9 1.306(4) . ?
N2 C10 1.414(4) . ?
N2 H2 0.81(3) . ?
N1 C24 1.303(4) . ?
N1 C25 1.421(4) . ?
N1 H1 0.81(3) . ?
C1 C2 1.414(4) . ?
C1 C6 1.424(4) . ?
C2 C3 1.374(4) . ?
C3 C4 1.417(4) . ?
C3 H3 0.9500 . ?
C4 C5 1.363(4) . ?
C4 C7 1.508(4) . ?
C5 C6 1.416(4) . ?
C5 H5 0.9500 . ?
C6 C9 1.415(4) . ?
C7 H7A 0.9800 . ?
C7 H7B 0.9800 . ?
C7 H7C 0.9800 . ?
C8 H8A 0.9800 . ?
C8 H8B 0.9800 . ?
C8 H8C 0.9800 . ?
C9 H9 0.9500 . ?
C10 C15 1.387(4) . ?
C10 C11 1.405(4) . ?
C11 C12 1.384(4) . ?
C12 C13 1.385(5) . ?
C12 H12 0.9500 . ?
C13 C14 1.387(4) . ?
C13 H13 0.9500 . ?
C14 C15 1.372(4) . ?
C14 H14 0.9500 . ?
C15 H15 0.9500 . ?
C16 C21 1.411(4) . ?
C16 C17 1.422(4) . ?
C17 C18 1.366(4) . ?
C18 C19 1.418(4) . ?
C18 H18 0.9500 . ?
C19 C20 1.364(4) . ?
C19 C22 1.511(4) . ?
C20 C21 1.422(4) . ?
C20 H20 0.9500 . ?
C21 C24 1.420(4) . ?
C22 H22A 0.9800 . ?
C22 H22B 0.9800 . ?
C22 H22C 0.9800 . ?
C23 H23A 0.9800 . ?
C23 H23B 0.9800 . ?
C23 H23C 0.9800 . ?
C24 H24 0.9500 . ?
C25 C30 1.387(4) . ?
C25 C26 1.403(4) . ?
C26 C27 1.394(4) . ?
C27 C28 1.372(4) . ?
C27 H27 0.9500 . ?
C28 C29 1.399(4) . ?
C28 H28 0.9500 . ?
C29 C30 1.385(4) . ?
C29 H29 0.9500 . ?
C30 H30 0.9500 . ?
N100 O101 1.228(3) . ?
N100 O102 1.253(3) . ?
N100 O103 1.284(3) . ?

loop_
_geom_hbond_atom_site_label_D
_geom_hbond_atom_site_label_H
_geom_hbond_atom_site_label_A
_geom_hbond_distance_DH
_geom_hbond_distance_HA
_geom_hbond_distance_DA
_geom_hbond_angle_DHA
_geom_hbond_site_symmetry_A
_geom_hbond_publ_flag
O6 H6A N100 0.80(4) 2.62(4) 3.356(3) 152(4) . yes
O6 H6A O102 0.80(4) 2.62(4) 3.149(3) 125(4) . yes
O6 H6A O103 0.80(4) 1.89(4) 2.694(3) 176(5) . yes
O13 H13A O6 0.89(4) 2.15(4) 3.007(3) 161(3) . yes
N2 H2 O4 0.81(3) 1.95(3) 2.635(3) 141(3) . yes
N2 H2 O4 0.81(3) 1.95(3) 2.635(3) 141(3) . yes
C8 H8B O11 0.98 2.44 2.988(4) 114.6 . yes
C9 H9 O10 0.95 2.53 3.404(4) 153.3 2_666 yes
C12 H12 O101 0.95 2.60 3.324(4) 133.7 2_776 yes
C15 H15 O12 0.95 2.54 3.328(4) 140.6 2_666 yes
C23 H23C O12 0.98 2.65 3.145(4) 111.7 1_655 yes
C8 H8B O11 0.98 2.44 2.988(4) 114.6 . yes
C9 H9 O10 0.95 2.53 3.404(4) 153.3 2_666 yes
C12 H12 O101 0.95 2.60 3.324(4) 133.7 2_776 yes
C15 H15 O12 0.95 2.54 3.328(4) 140.6 2_666 yes
C23 H23C O12 0.98 2.65 3.145(4) 111.7 1_655 yes
C30 H30 O9 0.95 2.47 3.382(4) 160.0 2_675 yes
O6 H6A N100 0.80(4) 2.62(4) 3.356(3) 152(4) . yes
O6 H6A O102 0.80(4) 2.62(4) 3.149(3) 125(4) . yes
O6 H6A O103 0.80(4) 1.89(4) 2.694(3) 176(5) . yes
O3 H3A N100 0.81(4) 2.68(4) 3.442(3) 158(4) 1_455 yes
O3 H3A O103 0.81(4) 1.94(4) 2.746(3) 175(5) 1_455 yes
O13 H13A O6 0.89(4) 2.15(4) 3.007(3) 161(3) . yes
N2 H2 O4 0.81(3) 1.95(3) 2.635(3) 141(3) . yes
N1 H1 O1 0.81(3) 2.01(4) 2.677(3) 139(3) . yes
